data_4123325
loop_
_publ_author_name
'Garcia, Ludivine'
'Cisnetti, Federico'
'Gillet, Natacha'
'Guillot, R\'egis'
'Aumont-Nicaise, Magali'
'Piquemal, Jean-Philip'
'Desmadril, Michel'
'Lambert, Fran\,cois'
'Policar, Clotilde'

_publ_section_title
;
 Entasis through Hook-and-Loop Fastening in a Glycoligand with Cumulative
 Weak Forces Stabilizing Cu(I.).
;
_journal_issue 3
_journal_name_full 'Journal of the American Chemical Society'
_journal_page_first 1141
_journal_page_last 1146
_journal_paper_doi 10.1021/ja510259p
_journal_volume 137
_journal_year 2015
_chemical_formula_moiety '2(C18 H28 Cu N8), 3(F6 P), N O3, 2(C H4 O)'
_chemical_formula_sum 'C38 H64 Cu2 F18 N17 O5 P3'
_chemical_formula_weight 1401.07
_space_group_IT_number 2
_symmetry_cell_setting triclinic
_symmetry_Int_Tables_number 2
_symmetry_space_group_name_Hall '-P 1'
_symmetry_space_group_name_H-M 'P -1'
_atom_sites_solution_hydrogens geom
_atom_sites_solution_primary direct
_atom_sites_solution_secondary difmap
_audit_creation_method SHELXL-97
_cell_angle_alpha 67.237(5)
_cell_angle_beta 79.517(5)
_cell_angle_gamma 76.142(5)
_cell_formula_units_Z 1
_cell_length_a 7.335(5)
_cell_length_b 13.809(5)
_cell_length_c 15.409(5)
_cell_measurement_reflns_used 6700
_cell_measurement_temperature 100(1)
_cell_measurement_theta_max 32.45
_cell_measurement_theta_min 2.53
_cell_volume 1390.3(12)
_computing_cell_refinement 'Bruker SMART'
_computing_data_collection 'Bruker SMART'
_computing_data_reduction 'Bruker SAINT'
_computing_molecular_graphics 'Bruker SHELXTL'
_computing_publication_material 'Bruker SHELXTL'
_computing_structure_refinement 'Bruker SHELXTL'
_computing_structure_solution 'Bruker SHELXTL'
_diffrn_ambient_temperature 100(1)
_diffrn_measured_fraction_theta_full 0.979
_diffrn_measured_fraction_theta_max 0.900
_diffrn_measurement_device_type 'CCD area detector'
_diffrn_measurement_method 'phi and omega scans'
_diffrn_radiation_monochromator graphite
_diffrn_radiation_probe x-ray
_diffrn_radiation_type MoK\a
_diffrn_radiation_wavelength 0.71073
_diffrn_reflns_av_R_equivalents 0.0350
_diffrn_reflns_av_sigmaI/netI 0.0679
_diffrn_reflns_limit_h_max 10
_diffrn_reflns_limit_h_min -12
_diffrn_reflns_limit_k_max 21
_diffrn_reflns_limit_k_min -22
_diffrn_reflns_limit_l_max 25
_diffrn_reflns_limit_l_min -24
_diffrn_reflns_number 27926
_diffrn_reflns_theta_full 25.00
_diffrn_reflns_theta_max 36.15
_diffrn_reflns_theta_min 1.44
_diffrn_source 'fine-focus sealed tube'
_diffrn_source_type 'kappa X8 APEX II Bruker'
_exptl_absorpt_coefficient_mu 0.970
_exptl_absorpt_correction_T_max 0.971
_exptl_absorpt_correction_T_min 0.874
_exptl_absorpt_correction_type psi-scan
_exptl_absorpt_process_details SADABS
_exptl_crystal_colour 'green blue'
_exptl_crystal_density_diffrn 1.673
_exptl_crystal_density_method 'not measured'
_exptl_crystal_description plate
_exptl_crystal_F_000 716
_exptl_crystal_size_max 0.150
_exptl_crystal_size_mid 0.120
_exptl_crystal_size_min 0.040
_refine_diff_density_max 0.757
_refine_diff_density_min -0.541
_refine_diff_density_rms 0.113
_refine_ls_goodness_of_fit_ref 1.125
_refine_ls_hydrogen_treatment constr
_refine_ls_matrix_type full
_refine_ls_number_parameters 414
_refine_ls_number_reflns 11985
_refine_ls_number_restraints 0
_refine_ls_restrained_S_all 1.125
_refine_ls_R_factor_all 0.1315
_refine_ls_R_factor_gt 0.0623
_refine_ls_shift/su_max 0.007
_refine_ls_shift/su_mean 0.001
_refine_ls_structure_factor_coef Fsqd
_refine_ls_weighting_details 'calc w=1/[\s^2^(Fo^2^)+(0.0574P)^2^+2.0232P] where P=(Fo^2^+2Fc^2^)/3'
_refine_ls_weighting_scheme calc
_refine_ls_wR_factor_gt 0.1243
_refine_ls_wR_factor_ref 0.1588
_reflns_number_gt 7569
_reflns_number_total 11985
_reflns_threshold_expression >2sigma(I)
_cod_data_source_file ja510259p_si_006.cif
_cod_data_source_block '[Cu(L')]2(NO3)(PF6)2'
_cod_database_code 4123325

loop_
_symmetry_equiv_pos_as_xyz
'x, y, z'
'-x, -y, -z'

loop_
_atom_site_label
_atom_site_type_symbol
_atom_site_fract_x
_atom_site_fract_y
_atom_site_fract_z
_atom_site_U_iso_or_equiv
_atom_site_adp_type
_atom_site_occupancy
_atom_site_symmetry_multiplicity
_atom_site_calc_flag
_atom_site_refinement_flags
Cu Cu 0.11212(5) 0.24460(2) 0.80338(2) 0.01930(8) Uani 1 1 d .
P1 P 0.5000 0.5000 0.0000 0.02335(19) Uani 1 2 d S
P2 P 0.19584(11) 0.76108(6) 0.57844(5) 0.02551(15) Uani 1 1 d .
F11 F 0.3289(3) 0.79238(15) 0.63149(14) 0.0360(4) Uani 1 1 d .
F3 F 0.2809(2) 0.50868(16) -0.00819(14) 0.0340(4) Uani 1 1 d .
F6 F 0.0606(3) 0.73142(16) 0.52601(15) 0.0399(5) Uani 1 1 d .
F7 F 0.1544(4) 0.66437(15) 0.67327(15) 0.0477(5) Uani 1 1 d .
F8 F 0.0200(3) 0.83843(15) 0.61017(14) 0.0347(4) Uani 1 1 d .
F9 F 0.2383(3) 0.85895(16) 0.48414(13) 0.0402(5) Uani 1 1 d .
F10 F 0.3731(3) 0.68497(18) 0.54609(17) 0.0509(6) Uani 1 1 d .
F1 F 0.4515(3) 0.61313(16) 0.01265(16) 0.0419(5) Uani 1 1 d .
F2 F 0.5325(3) 0.55728(18) -0.11173(14) 0.0436(5) Uani 1 1 d .
N65 N -0.1914(3) 0.54133(18) 0.66961(17) 0.0256(5) Uani 1 1 d .
C71 C 0.0048(4) 0.2427(2) 0.98666(19) 0.0227(5) Uani 1 1 d .
N35 N 0.1758(4) 0.07219(18) 0.64062(17) 0.0305(5) Uani 1 1 d .
N7 N -0.0241(3) 0.19614(18) 0.93136(16) 0.0228(4) Uani 1 1 d .
N75 N -0.0883(4) 0.20641(18) 1.07235(16) 0.0260(5) Uani 1 1 d .
N4 N 0.0851(3) 0.13697(17) 0.75433(17) 0.0229(4) Uani 1 1 d .
N5 N 0.1408(3) 0.36567(17) 0.84708(16) 0.0212(4) Uani 1 1 d .
N6 N -0.0234(3) 0.37934(17) 0.69691(16) 0.0221(4) Uani 1 1 d .
N3 N 0.3865(3) 0.21420(18) 0.74352(18) 0.0252(5) Uani 1 1 d .
H3 H 0.4444 0.1539 0.7872 0.034(9) Uiso 1 1 calc R
C61 C -0.0783(4) 0.4596(2) 0.72805(19) 0.0220(5) Uani 1 1 d .
C7 C 0.1357(4) 0.3204(2) 0.9525(2) 0.0263(5) Uani 1 1 d .
H7A H 0.2608 0.2848 0.9716 0.035(10) Uiso 1 1 calc R
H7B H 0.0901 0.3767 0.9784 0.036(10) Uiso 1 1 calc R
C64 C -0.2100(5) 0.5111(2) 0.5969(2) 0.0309(6) Uani 1 1 d .
H64 H -0.2804 0.5513 0.5459 0.032(9) Uiso 1 1 calc R
C4 C 0.4932(4) 0.3364(2) 0.7978(2) 0.0303(6) Uani 1 1 d .
H4A H 0.5992 0.3712 0.7883 0.056(13) Uiso 1 1 calc R
H4B H 0.5007 0.2769 0.8578 0.032(9) Uiso 1 1 calc R
C63 C -0.1057(4) 0.4116(2) 0.6141(2) 0.0275(6) Uani 1 1 d .
H63 H -0.0919 0.3713 0.5762 0.027(9) Uiso 1 1 calc R
C6 C -0.0306(4) 0.4499(2) 0.8210(2) 0.0236(5) Uani 1 1 d .
H6A H -0.1353 0.4312 0.8689 0.030(9) Uiso 1 1 calc R
H6B H -0.0072 0.5177 0.8173 0.028(9) Uiso 1 1 calc R
C31 C 0.2165(4) 0.1298(2) 0.6850(2) 0.0259(5) Uani 1 1 d .
C33 C -0.0476(4) 0.0803(2) 0.7545(2) 0.0271(6) Uani 1 1 d .
H33 H -0.1568 0.0710 0.7959 0.035(10) Uiso 1 1 calc R
C36 C 0.2863(7) 0.0520(3) 0.5586(3) 0.0469(10) Uani 1 1 d .
H36A H 0.2280 0.0082 0.5406 0.11(2) Uiso 1 1 calc R
H36B H 0.4118 0.0157 0.5742 0.081(18) Uiso 1 1 calc R
H36C H 0.2920 0.1186 0.5070 0.11(2) Uiso 1 1 calc R
C30 C 0.3803(5) 0.1843(2) 0.6620(2) 0.0341(7) Uani 1 1 d .
H30A H 0.4962 0.1367 0.6521 0.046(11) Uiso 1 1 calc R
H30B H 0.3648 0.2474 0.6050 0.037(10) Uiso 1 1 calc R
C3 C 0.5097(4) 0.2938(2) 0.7197(2) 0.0309(6) Uani 1 1 d .
H3A H 0.4750 0.3526 0.6619 0.016(7) Uiso 1 1 calc R
H3B H 0.6397 0.2607 0.7085 0.035(10) Uiso 1 1 calc R
C34 C 0.0085(5) 0.0407(2) 0.6841(2) 0.0316(6) Uani 1 1 d .
H34 H -0.0546 -0.0002 0.6683 0.034(10) Uiso 1 1 calc R
C76 C -0.1016(6) 0.2437(3) 1.1510(2) 0.0365(7) Uani 1 1 d .
H76A H -0.1792 0.2042 1.2038 0.12(2) Uiso 1 1 calc R
H76B H -0.1566 0.3184 1.1313 0.13(3) Uiso 1 1 calc R
H76C H 0.0223 0.2329 1.1691 0.12(2) Uiso 1 1 calc R
C5 C 0.3112(4) 0.4153(2) 0.8030(2) 0.0251(5) Uani 1 1 d .
H5A H 0.3276 0.4563 0.8389 0.030 Uiso 1 1 calc R
H5B H 0.2885 0.4647 0.7394 0.030 Uiso 1 1 calc R
C73 C -0.1422(4) 0.1253(2) 0.9848(2) 0.0260(5) Uani 1 1 d .
H73 H -0.1863 0.0808 0.9643 0.031 Uiso 1 1 calc R
C74 C -0.1829(4) 0.1315(2) 1.0718(2) 0.0294(6) Uani 1 1 d .
H74 H -0.2598 0.0927 1.1217 0.035 Uiso 1 1 calc R
C66 C -0.2824(5) 0.6427(2) 0.6816(2) 0.0357(7) Uani 1 1 d .
H66A H -0.3560 0.6864 0.6298 0.054 Uiso 1 1 calc R
H66B H -0.1877 0.6793 0.6831 0.054 Uiso 1 1 calc R
H66C H -0.3633 0.6288 0.7399 0.054 Uiso 1 1 calc R
N100 N 0.5000 0.0000 0.0000 0.0379(9) Uani 1 2 d S
O100 O -0.5695(7) 0.0439(4) 1.2125(4) 0.1103(17) Uani 1 1 d .
H100 H -0.6074 0.0558 1.1618 0.165 Uiso 1 1 calc R
C100 C -0.6055(8) 0.1408(6) 1.2309(5) 0.090(2) Uani 1 1 d .
H10A H -0.7116 0.1407 1.2777 0.134 Uiso 1 1 calc R
H10B H -0.6327 0.2006 1.1736 0.134 Uiso 1 1 calc R
H10C H -0.4964 0.1464 1.2537 0.134 Uiso 1 1 calc R
O1 O 0.5464(8) -0.0771(4) 0.0547(4) 0.0451(13) Uani 0.50 1 d P
O3 O 0.3918(8) 0.0864(4) 0.0137(5) 0.0473(13) Uani 0.50 1 d P
O2 O 0.4555(8) -0.0233(4) 0.0935(4) 0.0496(13) Uani 0.50 1 d P

loop_
_atom_site_aniso_label
_atom_site_aniso_U_11
_atom_site_aniso_U_22
_atom_site_aniso_U_33
_atom_site_aniso_U_23
_atom_site_aniso_U_13
_atom_site_aniso_U_12
Cu 0.01901(15) 0.01686(14) 0.02246(16) -0.00740(11) 0.00031(11) -0.00536(10)
P1 0.0222(5) 0.0267(5) 0.0241(5) -0.0132(4) -0.0021(4) -0.0033(4)
P2 0.0305(4) 0.0209(3) 0.0225(3) -0.0065(3) -0.0032(3) -0.0015(3)
F11 0.0373(10) 0.0343(9) 0.0359(10) -0.0101(8) -0.0145(8) -0.0019(8)
F3 0.0242(9) 0.0459(10) 0.0403(10) -0.0253(9) -0.0039(8) -0.0045(7)
F6 0.0464(12) 0.0425(11) 0.0417(11) -0.0250(9) -0.0076(9) -0.0090(9)
F7 0.0737(16) 0.0275(9) 0.0347(11) 0.0028(8) -0.0083(10) -0.0179(10)
F8 0.0329(10) 0.0368(9) 0.0384(10) -0.0219(8) -0.0029(8) 0.0003(8)
F9 0.0467(12) 0.0422(11) 0.0245(9) -0.0017(8) -0.0029(8) -0.0127(9)
F10 0.0453(13) 0.0483(12) 0.0595(14) -0.0312(11) -0.0081(11) 0.0128(10)
F1 0.0379(11) 0.0360(10) 0.0629(14) -0.0309(10) -0.0118(10) 0.0003(8)
F2 0.0405(12) 0.0585(13) 0.0268(10) -0.0094(9) -0.0018(8) -0.0113(10)
N65 0.0226(11) 0.0201(10) 0.0263(11) -0.0014(8) -0.0020(9) -0.0023(8)
C71 0.0245(13) 0.0180(10) 0.0223(12) -0.0049(9) -0.0023(10) -0.0022(9)
N35 0.0483(16) 0.0177(10) 0.0240(12) -0.0072(9) -0.0080(11) -0.0007(10)
N7 0.0219(11) 0.0226(10) 0.0229(11) -0.0063(8) -0.0005(9) -0.0067(8)
N75 0.0307(13) 0.0219(10) 0.0200(11) -0.0036(8) -0.0024(9) -0.0018(9)
N4 0.0264(11) 0.0181(9) 0.0242(11) -0.0069(8) -0.0046(9) -0.0037(8)
N5 0.0237(11) 0.0186(9) 0.0219(10) -0.0060(8) -0.0037(9) -0.0058(8)
N6 0.0228(11) 0.0206(9) 0.0217(10) -0.0062(8) -0.0007(8) -0.0056(8)
N3 0.0204(11) 0.0196(10) 0.0322(12) -0.0070(9) 0.0007(9) -0.0039(8)
C61 0.0193(12) 0.0191(10) 0.0250(12) -0.0051(9) -0.0001(10) -0.0055(9)
C7 0.0342(15) 0.0248(12) 0.0222(12) -0.0070(10) -0.0044(11) -0.0108(11)
C64 0.0314(16) 0.0303(14) 0.0238(13) -0.0002(11) -0.0050(12) -0.0069(11)
C4 0.0230(14) 0.0277(13) 0.0376(16) -0.0045(12) -0.0073(12) -0.0092(10)
C63 0.0289(15) 0.0310(13) 0.0211(12) -0.0056(10) -0.0021(11) -0.0099(11)
C6 0.0261(13) 0.0177(10) 0.0264(13) -0.0087(9) -0.0007(10) -0.0032(9)
C31 0.0357(15) 0.0157(10) 0.0236(13) -0.0059(9) -0.0030(11) -0.0018(10)
C33 0.0301(15) 0.0210(11) 0.0312(14) -0.0070(10) -0.0095(12) -0.0057(10)
C36 0.078(3) 0.0333(16) 0.0302(17) -0.0181(14) 0.0001(18) -0.0047(17)
C30 0.0386(17) 0.0277(14) 0.0344(16) -0.0150(12) 0.0150(13) -0.0109(12)
C3 0.0200(13) 0.0261(13) 0.0402(17) -0.0068(12) 0.0054(12) -0.0074(10)
C34 0.0451(18) 0.0197(12) 0.0323(15) -0.0071(11) -0.0167(14) -0.0046(11)
C76 0.051(2) 0.0357(16) 0.0201(13) -0.0086(12) -0.0012(14) -0.0080(14)
C5 0.0262(13) 0.0236(12) 0.0272(13) -0.0072(10) -0.0024(11) -0.0113(10)
C73 0.0255(13) 0.0224(11) 0.0277(13) -0.0060(10) 0.0022(11) -0.0089(10)
C74 0.0292(15) 0.0232(12) 0.0277(14) -0.0021(10) 0.0025(11) -0.0061(10)
C66 0.0342(17) 0.0217(12) 0.0392(17) -0.0043(12) -0.0001(14) 0.0029(11)
N100 0.028(2) 0.044(2) 0.049(2) -0.020(2) -0.0013(18) -0.0180(17)
O100 0.085(3) 0.083(3) 0.115(4) 0.022(3) -0.008(3) -0.028(2)
C100 0.044(3) 0.114(5) 0.120(5) -0.067(5) 0.010(3) -0.004(3)
O1 0.053(3) 0.023(2) 0.052(3) -0.001(2) -0.026(3) 0.001(2)
O3 0.038(3) 0.032(2) 0.062(4) -0.012(2) -0.009(3) 0.006(2)
O2 0.048(3) 0.046(3) 0.050(3) -0.010(3) -0.006(3) -0.012(3)

loop_
_atom_type_symbol
_atom_type_description
_atom_type_scat_dispersion_real
_atom_type_scat_dispersion_imag
_atom_type_scat_source
C C 0.0031 0.0016 'International Tables Vol C Tables 4.2.6.8 and 6.1.1.4'
H H 0.0000 0.0000 'International Tables Vol C Tables 4.2.6.8 and 6.1.1.4'
N N 0.0061 0.0033 'International Tables Vol C Tables 4.2.6.8 and 6.1.1.4'
F F 0.0176 0.0103 'International Tables Vol C Tables 4.2.6.8 and 6.1.1.4'
P P 0.1026 0.0946 'International Tables Vol C Tables 4.2.6.8 and 6.1.1.4'
Cu Cu 0.3221 1.2697 'International Tables Vol C Tables 4.2.6.8 and 6.1.1.4'
O O 0.0109 0.0061 'International Tables Vol C Tables 4.2.6.8 and 6.1.1.4'

loop_
_geom_angle_atom_site_label_1
_geom_angle_atom_site_label_2
_geom_angle_atom_site_label_3
_geom_angle
_geom_angle_site_symmetry_1
_geom_angle_site_symmetry_3
N4 Cu N7 101.58(10) . .
N4 Cu N3 81.05(10) . .
N7 Cu N3 136.23(10) . .
N4 Cu N5 176.53(9) . .
N7 Cu N5 81.40(9) . .
N3 Cu N5 98.09(10) . .
N4 Cu N6 96.44(9) . .
N7 Cu N6 118.30(10) . .
N3 Cu N6 104.54(10) . .
N5 Cu N6 80.50(9) . .
F2 P1 F2 180.0(2) . 2_665
F2 P1 F1 89.46(12) . 2_665
F2 P1 F1 90.54(12) 2_665 2_665
F2 P1 F1 90.54(12) . .
F2 P1 F1 89.46(12) 2_665 .
F1 P1 F1 180.00(16) 2_665 .
F2 P1 F3 90.25(11) . 2_665
F2 P1 F3 89.75(11) 2_665 2_665
F1 P1 F3 89.85(10) 2_665 2_665
F1 P1 F3 90.15(10) . 2_665
F2 P1 F3 89.75(11) . .
F2 P1 F3 90.25(11) 2_665 .
F1 P1 F3 90.15(10) 2_665 .
F1 P1 F3 89.85(10) . .
F3 P1 F3 180.00(15) 2_665 .
F7 P2 F6 90.40(12) . .
F7 P2 F9 179.18(12) . .
F6 P2 F9 90.35(12) . .
F7 P2 F8 90.09(12) . .
F6 P2 F8 89.79(11) . .
F9 P2 F8 89.61(11) . .
F7 P2 F10 90.52(13) . .
F6 P2 F10 90.63(13) . .
F9 P2 F10 89.78(13) . .
F8 P2 F10 179.26(13) . .
F7 P2 F11 89.71(12) . .
F6 P2 F11 179.04(11) . .
F9 P2 F11 89.53(11) . .
F8 P2 F11 89.26(11) . .
F10 P2 F11 90.32(13) . .
C61 N65 C64 107.1(2) . .
C61 N65 C66 126.9(3) . .
C64 N65 C66 126.0(3) . .
N7 C71 N75 111.2(2) . .
N7 C71 C7 120.6(2) . .
N75 C71 C7 128.2(3) . .
C31 N35 C34 107.2(3) . .
C31 N35 C36 125.7(3) . .
C34 N35 C36 127.0(3) . .
C71 N7 C73 106.4(2) . .
C71 N7 Cu 113.54(18) . .
C73 N7 Cu 140.1(2) . .
C71 N75 C74 107.0(2) . .
C71 N75 C76 127.3(3) . .
C74 N75 C76 125.5(3) . .
C31 N4 C33 106.1(2) . .
C31 N4 Cu 112.01(19) . .
C33 N4 Cu 140.2(2) . .
C6 N5 C5 108.5(2) . .
C6 N5 C7 108.2(2) . .
C5 N5 C7 111.0(2) . .
C6 N5 Cu 105.64(16) . .
C5 N5 Cu 115.59(17) . .
C7 N5 Cu 107.51(15) . .
C61 N6 C63 106.0(2) . .
C61 N6 Cu 108.91(18) . .
C63 N6 Cu 143.75(19) . .
C30 N3 C3 111.8(2) . .
C30 N3 Cu 107.99(19) . .
C3 N3 Cu 119.54(18) . .
C30 N3 H3 105.5 . .
C3 N3 H3 105.5 . .
Cu N3 H3 105.5 . .
N6 C61 N65 111.1(2) . .
N6 C61 C6 121.3(2) . .
N65 C61 C6 127.3(2) . .
C71 C7 N5 106.2(2) . .
C71 C7 H7A 110.5 . .
N5 C7 H7A 110.5 . .
C71 C7 H7B 110.5 . .
N5 C7 H7B 110.5 . .
H7A C7 H7B 108.7 . .
C63 C64 N65 106.6(3) . .
C63 C64 H64 126.7 . .
N65 C64 H64 126.7 . .
C3 C4 C5 113.4(2) . .
C3 C4 H4A 108.9 . .
C5 C4 H4A 108.9 . .
C3 C4 H4B 108.9 . .
C5 C4 H4B 108.9 . .
H4A C4 H4B 107.7 . .
C64 C63 N6 109.2(3) . .
C64 C63 H63 125.4 . .
N6 C63 H63 125.4 . .
C61 C6 N5 109.0(2) . .
C61 C6 H6A 109.9 . .
N5 C6 H6A 109.9 . .
C61 C6 H6B 109.9 . .
N5 C6 H6B 109.9 . .
H6A C6 H6B 108.3 . .
N4 C31 N35 111.1(3) . .
N4 C31 C30 121.1(3) . .
N35 C31 C30 127.7(3) . .
C34 C33 N4 108.5(3) . .
C34 C33 H33 125.8 . .
N4 C33 H33 125.8 . .
N35 C36 H36A 109.5 . .
N35 C36 H36B 109.5 . .
H36A C36 H36B 109.5 . .
N35 C36 H36C 109.5 . .
H36A C36 H36C 109.5 . .
H36B C36 H36C 109.5 . .
N3 C30 C31 106.6(2) . .
N3 C30 H30A 110.4 . .
C31 C30 H30A 110.4 . .
N3 C30 H30B 110.4 . .
C31 C30 H30B 110.4 . .
H30A C30 H30B 108.6 . .
N3 C3 C4 111.6(2) . .
N3 C3 H3A 109.3 . .
C4 C3 H3A 109.3 . .
N3 C3 H3B 109.3 . .
C4 C3 H3B 109.3 . .
H3A C3 H3B 108.0 . .
C33 C34 N35 107.1(3) . .
C33 C34 H34 126.5 . .
N35 C34 H34 126.5 . .
N75 C76 H76A 109.5 . .
N75 C76 H76B 109.5 . .
H76A C76 H76B 109.5 . .
N75 C76 H76C 109.5 . .
H76A C76 H76C 109.5 . .
H76B C76 H76C 109.5 . .
N5 C5 C4 114.8(2) . .
N5 C5 H5A 108.6 . .
C4 C5 H5A 108.6 . .
N5 C5 H5B 108.6 . .
C4 C5 H5B 108.6 . .
H5A C5 H5B 107.5 . .
C74 C73 N7 108.6(3) . .
C74 C73 H73 125.7 . .
N7 C73 H73 125.7 . .
C73 C74 N75 106.8(3) . .
C73 C74 H74 126.6 . .
N75 C74 H74 126.6 . .
N65 C66 H66A 109.5 . .
N65 C66 H66B 109.5 . .
H66A C66 H66B 109.5 . .
N65 C66 H66C 109.5 . .
H66A C66 H66C 109.5 . .
H66B C66 H66C 109.5 . .
O1 N100 O1 180.0(9) . 2_655
O1 N100 O3 53.5(4) . 2_655
O1 N100 O3 126.5(4) 2_655 2_655
O1 N100 O3 126.5(4) . .
O1 N100 O3 53.5(4) 2_655 .
O3 N100 O3 180.0(8) 2_655 .
O1 N100 O2 125.1(4) . 2_655
O1 N100 O2 54.9(4) 2_655 2_655
O3 N100 O2 71.6(4) 2_655 2_655
O3 N100 O2 108.4(4) . 2_655
O1 N100 O2 54.9(4) . .
O1 N100 O2 125.1(4) 2_655 .
O3 N100 O2 108.4(4) 2_655 .
O3 N100 O2 71.6(4) . .
O2 N100 O2 180.0(6) 2_655 .
C100 O100 H100 109.5 . .
O100 C100 H10A 109.5 . .
O100 C100 H10B 109.5 . .
H10A C100 H10B 109.5 . .
O100 C100 H10C 109.5 . .
H10A C100 H10C 109.5 . .
H10B C100 H10C 109.5 . .
N100 O1 O3 74.4(4) . 2_655
N100 O1 O2 73.7(4) . .
O3 O1 O2 148.0(6) 2_655 .
O1 O3 N100 52.2(3) 2_655 .
O1 O3 O2 106.7(5) 2_655 .
N100 O3 O2 54.5(3) . .
O1 O2 N100 51.4(4) . .
O1 O2 O3 105.2(5) . .
N100 O2 O3 53.9(3) . .

loop_
_geom_bond_atom_site_label_1
_geom_bond_atom_site_label_2
_geom_bond_distance
_geom_bond_site_symmetry_2
Cu N4 1.971(2) .
Cu N7 1.979(2) .
Cu N3 2.073(3) .
Cu N5 2.094(2) .
Cu N6 2.118(2) .
P1 F2 1.592(2) .
P1 F2 1.592(2) 2_665
P1 F1 1.5967(19) 2_665
P1 F1 1.5967(19) .
P1 F3 1.607(2) 2_665
P1 F3 1.607(2) .
P2 F7 1.592(2) .
P2 F6 1.596(2) .
P2 F9 1.598(2) .
P2 F8 1.599(2) .
P2 F10 1.600(2) .
P2 F11 1.604(2) .
N65 C61 1.345(3) .
N65 C64 1.375(4) .
N65 C66 1.465(4) .
C71 N7 1.318(4) .
C71 N75 1.336(4) .
C71 C7 1.492(4) .
N35 C31 1.341(4) .
N35 C34 1.369(4) .
N35 C36 1.457(4) .
N7 C73 1.382(3) .
N75 C74 1.380(4) .
N75 C76 1.469(4) .
N4 C31 1.320(4) .
N4 C33 1.387(4) .
N5 C6 1.489(4) .
N5 C5 1.494(4) .
N5 C7 1.495(4) .
N6 C61 1.322(3) .
N6 C63 1.379(4) .
N3 C30 1.476(4) .
N3 C3 1.484(4) .
N3 H3 0.9100 .
C61 C6 1.485(4) .
C7 H7A 0.9700 .
C7 H7B 0.9700 .
C64 C63 1.354(4) .
C64 H64 0.9300 .
C4 C3 1.507(5) .
C4 C5 1.519(4) .
C4 H4A 0.9700 .
C4 H4B 0.9700 .
C63 H63 0.9300 .
C6 H6A 0.9700 .
C6 H6B 0.9700 .
C31 C30 1.485(4) .
C33 C34 1.353(4) .
C33 H33 0.9300 .
C36 H36A 0.9600 .
C36 H36B 0.9600 .
C36 H36C 0.9600 .
C30 H30A 0.9700 .
C30 H30B 0.9700 .
C3 H3A 0.9700 .
C3 H3B 0.9700 .
C34 H34 0.9300 .
C76 H76A 0.9600 .
C76 H76B 0.9600 .
C76 H76C 0.9600 .
C5 H5A 0.9700 .
C5 H5B 0.9700 .
C73 C74 1.351(4) .
C73 H73 0.9300 .
C74 H74 0.9300 .
C66 H66A 0.9600 .
C66 H66B 0.9600 .
C66 H66C 0.9600 .
N100 O1 1.094(5) .
N100 O1 1.094(5) 2_655
N100 O3 1.333(5) 2_655
N100 O3 1.333(5) .
N100 O2 1.344(6) 2_655
N100 O2 1.344(6) .
O100 C100 1.427(7) .
O100 H100 0.8200 .
C100 H10A 0.9600 .
C100 H10B 0.9600 .
C100 H10C 0.9600 .
O1 O3 1.113(8) 2_655
O1 O2 1.146(8) .
O3 O1 1.113(8) 2_655
O3 O2 1.566(8) .

loop_
_geom_torsion_atom_site_label_1
_geom_torsion_atom_site_label_2
_geom_torsion_atom_site_label_3
_geom_torsion_atom_site_label_4
_geom_torsion
_geom_torsion_site_symmetry_1
_geom_torsion_site_symmetry_4
N75 C71 N7 C73 -0.3(3) . .
C7 C71 N7 C73 176.7(2) . .
N75 C71 N7 Cu -179.30(18) . .
C7 C71 N7 Cu -2.3(3) . .
N4 Cu N7 C71 167.26(19) . .
N3 Cu N7 C71 78.2(2) . .
N5 Cu N7 C71 -14.57(19) . .
N6 Cu N7 C71 -88.8(2) . .
N4 Cu N7 C73 -11.3(3) . .
N3 Cu N7 C73 -100.4(3) . .
N5 Cu N7 C73 166.9(3) . .
N6 Cu N7 C73 92.6(3) . .
N7 C71 N75 C74 0.1(3) . .
C7 C71 N75 C74 -176.6(3) . .
N7 C71 N75 C76 -175.6(3) . .
C7 C71 N75 C76 7.7(5) . .
N7 Cu N4 C31 -157.79(19) . .
N3 Cu N4 C31 -22.24(19) . .
N5 Cu N4 C31 53.5(17) . .
N6 Cu N4 C31 81.5(2) . .
N7 Cu N4 C33 39.9(3) . .
N3 Cu N4 C33 175.5(3) . .
N5 Cu N4 C33 -108.7(16) . .
N6 Cu N4 C33 -80.7(3) . .
N4 Cu N5 C6 61.1(16) . .
N7 Cu N5 C6 -87.89(17) . .
N3 Cu N5 C6 136.37(17) . .
N6 Cu N5 C6 32.87(16) . .
N4 Cu N5 C5 -58.9(17) . .
N7 Cu N5 C5 152.09(19) . .
N3 Cu N5 C5 16.35(19) . .
N6 Cu N5 C5 -87.14(19) . .
N4 Cu N5 C7 176.5(15) . .
N7 Cu N5 C7 27.47(18) . .
N3 Cu N5 C7 -108.27(18) . .
N6 Cu N5 C7 148.24(19) . .
N4 Cu N6 C61 160.30(19) . .
N7 Cu N6 C61 53.4(2) . .
N3 Cu N6 C61 -117.32(19) . .
N5 Cu N6 C61 -21.36(18) . .
N4 Cu N6 C63 -3.3(3) . .
N7 Cu N6 C63 -110.2(3) . .
N3 Cu N6 C63 79.0(3) . .
N5 Cu N6 C63 175.0(3) . .
N4 Cu N3 C30 30.23(18) . .
N7 Cu N3 C30 127.66(19) . .
N5 Cu N3 C30 -146.37(18) . .
N6 Cu N3 C30 -64.14(19) . .
N4 Cu N3 C3 159.5(2) . .
N7 Cu N3 C3 -103.1(2) . .
N5 Cu N3 C3 -17.1(2) . .
N6 Cu N3 C3 65.1(2) . .
C63 N6 C61 N65 0.0(3) . .
Cu N6 C61 N65 -170.03(17) . .
C63 N6 C61 C6 174.5(2) . .
Cu N6 C61 C6 4.5(3) . .
C64 N65 C61 N6 0.2(3) . .
C66 N65 C61 N6 178.7(3) . .
C64 N65 C61 C6 -173.9(3) . .
C66 N65 C61 C6 4.6(5) . .
N7 C71 C7 N5 25.3(3) . .
N75 C71 C7 N5 -158.2(3) . .
C6 N5 C7 C71 80.1(3) . .
C5 N5 C7 C71 -160.9(2) . .
Cu N5 C7 C71 -33.6(3) . .
C61 N65 C64 C63 -0.3(3) . .
C66 N65 C64 C63 -178.8(3) . .
N65 C64 C63 N6 0.3(3) . .
C61 N6 C63 C64 -0.2(3) . .
Cu N6 C63 C64 163.7(2) . .
N6 C61 C6 N5 23.9(3) . .
N65 C61 C6 N5 -162.6(3) . .
C5 N5 C6 C61 85.9(3) . .
C7 N5 C6 C61 -153.5(2) . .
Cu N5 C6 C61 -38.6(2) . .
C33 N4 C31 N35 0.2(3) . .
Cu N4 C31 N35 -168.10(18) . .
C33 N4 C31 C30 178.2(3) . .
Cu N4 C31 C30 9.9(3) . .
C34 N35 C31 N4 0.0(3) . .
C36 N35 C31 N4 177.4(3) . .
C34 N35 C31 C30 -177.9(3) . .
C36 N35 C31 C30 -0.5(5) . .
C31 N4 C33 C34 -0.3(3) . .
Cu N4 C33 C34 162.6(2) . .
C3 N3 C30 C31 -164.7(2) . .
Cu N3 C30 C31 -31.2(3) . .
N4 C31 C30 N3 15.5(4) . .
N35 C31 C30 N3 -166.9(3) . .
C30 N3 C3 C4 171.5(2) . .
Cu N3 C3 C4 44.0(3) . .
C5 C4 C3 N3 -74.8(3) . .
N4 C33 C34 N35 0.2(3) . .
C31 N35 C34 C33 -0.1(3) . .
C36 N35 C34 C33 -177.5(3) . .
C6 N5 C5 C4 -162.6(2) . .
C7 N5 C5 C4 78.6(3) . .
Cu N5 C5 C4 -44.2(3) . .
C3 C4 C5 N5 77.1(3) . .
C71 N7 C73 C74 0.4(3) . .
Cu N7 C73 C74 179.0(2) . .
N7 C73 C74 N75 -0.3(3) . .
C71 N75 C74 C73 0.1(3) . .
C76 N75 C74 C73 175.9(3) . .
O1 N100 O1 O3 -179(100) 2_655 2_655
O3 N100 O1 O3 180.0 . 2_655
O2 N100 O1 O3 -0.4(6) 2_655 2_655
O2 N100 O1 O3 179.6(6) . 2_655
O1 N100 O1 O2 1(100) 2_655 .
O3 N100 O1 O2 -179.6(6) 2_655 .
O3 N100 O1 O2 0.4(6) . .
O2 N100 O1 O2 180.0 2_655 .
O1 N100 O3 O1 180.0 . 2_655
O3 N100 O3 O1 47(100) 2_655 2_655
O2 N100 O3 O1 0.3(5) 2_655 2_655
O2 N100 O3 O1 -179.7(5) . 2_655
O1 N100 O3 O2 -0.3(5) . .
O1 N100 O3 O2 179.7(5) 2_655 .
O3 N100 O3 O2 -133(100) 2_655 .
O2 N100 O3 O2 180.0 2_655 .
O3 O1 O2 N100 -0.7(11) 2_655 .
N100 O1 O2 O3 -0.3(4) . .
O3 O1 O2 O3 -0.9(16) 2_655 .
O1 N100 O2 O1 180.0 2_655 .
O3 N100 O2 O1 0.3(5) 2_655 .
O3 N100 O2 O1 -179.7(5) . .
O2 N100 O2 O1 -144(5) 2_655 .
O1 N100 O2 O3 179.7(5) . .
O1 N100 O2 O3 -0.3(5) 2_655 .
O3 N100 O2 O3 180.0 2_655 .
O2 N100 O2 O3 36(5) 2_655 .
O1 O3 O2 O1 0.5(9) 2_655 .
N100 O3 O2 O1 0.2(4) . .
O1 O3 O2 N100 0.3(4) 2_655 .
